data_4316402
loop_
_publ_author_name
'En-Cui Yang'
'Zhong-Yi Liu'
'Xiang-Jun Shi'
'Qing-Qing Liang'
'Xiao-Jun Zhao'

_publ_section_title
;
 Two 3D Triazolate-Tricarboxylate-Bridged CuII/I Frameworks by One-Pot
 Hydrothermal Synthesis Exhibiting Spin-Canted Antiferromagnetism and
 Strong Antiferromagnetic Couplings
;
_journal_name_full 'Inorganic Chemistry'
_journal_page_first 7969
_journal_page_last 7975
_journal_paper_doi 10.1021/ic100880j
_journal_volume 49
_journal_year 2010
_chemical_formula_sum 'C15 H10 Cu3 N9 O6'
_chemical_formula_weight 602.94
_chemical_name_systematic
; 
 ? 
;
_space_group_IT_number 61
_symmetry_cell_setting orthorhombic
_symmetry_space_group_name_Hall '-P 2ac 2ab'
_symmetry_space_group_name_H-M 'P b c a'
_atom_sites_solution_hydrogens geom
_atom_sites_solution_primary direct
_atom_sites_solution_secondary difmap
_audit_creation_method SHELXL-97
_cell_angle_alpha 90.00
_cell_angle_beta 90.00
_cell_angle_gamma 90.00
_cell_formula_units_Z 8
_cell_length_a 8.4471(6)
_cell_length_b 20.1912(14)
_cell_length_c 21.6010(14)
_cell_measurement_reflns_used 8986
_cell_measurement_temperature 296(2)
_cell_measurement_theta_max 27.89
_cell_measurement_theta_min 2.23
_cell_volume 3684.2(4)
_computing_cell_refinement 'Bruker SMART'
_computing_data_collection 'Bruker SMART'
_computing_data_reduction 'Bruker SAINT'
_computing_molecular_graphics 'Bruker SHELXTL'
_computing_publication_material 'Bruker SHELXTL'
_computing_structure_refinement 'SHELXL-97 (Sheldrick, 1997)'
_computing_structure_solution 'SHELXS-97 (Sheldrick, 1990)'
_diffrn_ambient_temperature 296(2)
_diffrn_measured_fraction_theta_full 0.991
_diffrn_measured_fraction_theta_max 0.991
_diffrn_measurement_device_type 'CCD area detector'
_diffrn_measurement_method 'phi and omega scans'
_diffrn_radiation_monochromator graphite
_diffrn_radiation_source 'fine-focus sealed tube'
_diffrn_radiation_type MoK\a
_diffrn_radiation_wavelength 0.71073
_diffrn_reflns_av_R_equivalents 0.0449
_diffrn_reflns_av_sigmaI/netI 0.0307
_diffrn_reflns_limit_h_max 7
_diffrn_reflns_limit_h_min -10
_diffrn_reflns_limit_k_max 24
_diffrn_reflns_limit_k_min -19
_diffrn_reflns_limit_l_max 25
_diffrn_reflns_limit_l_min -25
_diffrn_reflns_number 17517
_diffrn_reflns_theta_full 25.01
_diffrn_reflns_theta_max 25.01
_diffrn_reflns_theta_min 2.02
_exptl_absorpt_coefficient_mu 3.494
_exptl_absorpt_correction_T_max 0.9334
_exptl_absorpt_correction_T_min 0.5136
_exptl_absorpt_correction_type multi-scan
_exptl_absorpt_process_details SADABS
_exptl_crystal_colour BROWN
_exptl_crystal_density_diffrn 2.174
_exptl_crystal_density_meas ?
_exptl_crystal_density_method 'not measured'
_exptl_crystal_description BLOCK
_exptl_crystal_F_000 2384
_exptl_crystal_size_max 0.22
_exptl_crystal_size_mid 0.06
_exptl_crystal_size_min 0.02
_refine_diff_density_max 0.897
_refine_diff_density_min -0.592
_refine_diff_density_rms 0.076
_refine_ls_extinction_method none
_refine_ls_goodness_of_fit_ref 1.049
_refine_ls_hydrogen_treatment constr
_refine_ls_matrix_type full
_refine_ls_number_parameters 299
_refine_ls_number_reflns 3215
_refine_ls_number_restraints 0
_refine_ls_restrained_S_all 1.049
_refine_ls_R_factor_all 0.0350
_refine_ls_R_factor_gt 0.0265
_refine_ls_shift/su_max 0.002
_refine_ls_shift/su_mean 0.000
_refine_ls_structure_factor_coef Fsqd
_refine_ls_weighting_details 'calc w=1/[\s^2^(Fo^2^)+(0.0226P)^2^+6.5366P] where P=(Fo^2^+2Fc^2^)/3'
_refine_ls_weighting_scheme calc
_refine_ls_wR_factor_gt 0.0602
_refine_ls_wR_factor_ref 0.0640
_reflns_number_gt 2736
_reflns_number_total 3215
_reflns_threshold_expression >2sigma(I)
_cod_data_source_file ic100880j_si_001_1.cif
_cod_data_source_block 100111c
_cod_depositor_comments
;
The following automatic conversions were performed:

'_symmetry_cell_setting' value 'Orthorhombic' changed to
'orthorhombic' according to the built-in table from CIF Core
dictionary named 'cif_core.dic' version 2.4.1 from
2010-06-29.

'_exptl_absorpt_correction_type' value 'MULTI-SCAN'
changed to 'multi-scan' according to the built-in table from CIF Core
dictionary named 'cif_core.dic' version 2.4.1 from 2010-06-29.

Automatic conversion script
Id: cif_fix_values 1646 2011-03-28 12:23:43Z adriana 

The following automatic conversions were performed:

'_exptl_crystal_density_meas' value 'NONE' was changed to '?' - the
value is perceived as not measured.

Automatic conversion script
Id: cif_fix_values 3008 2015-01-20 13:52:24Z robertas 
;
_cod_database_code 4316402

loop_
_symmetry_equiv_pos_as_xyz
'x, y, z'
'-x+1/2, -y, z+1/2'
'-x, y+1/2, -z+1/2'
'x+1/2, -y+1/2, -z'
'-x, -y, -z'
'x-1/2, y, -z-1/2'
'x, -y-1/2, z-1/2'
'-x-1/2, y-1/2, z'

loop_
_atom_site_label
_atom_site_type_symbol
_atom_site_fract_x
_atom_site_fract_y
_atom_site_fract_z
_atom_site_U_iso_or_equiv
_atom_site_adp_type
_atom_site_occupancy
_atom_site_symmetry_multiplicity
_atom_site_calc_flag
_atom_site_refinement_flags
_atom_site_disorder_assembly
_atom_site_disorder_group
Cu1 Cu 0.78212(4) 0.092118(17) 0.671219(16) 0.01510(10) Uani 1 1 d . . .
Cu2 Cu 1.01834(4) 0.198979(18) 0.913314(16) 0.01673(10) Uani 1 1 d . . .
Cu3 Cu 0.77365(5) 0.05750(2) 0.942714(19) 0.02787(12) Uani 1 1 d . . .
O1 O 0.6367(3) 0.01832(10) 0.68818(10) 0.0196(5) Uani 1 1 d . . .
O2 O 0.8579(3) -0.03743(11) 0.67709(12) 0.0303(6) Uani 1 1 d . . .
O3 O 0.1345(3) -0.08247(12) 0.67539(16) 0.0431(8) Uani 1 1 d . . .
H3 H 0.0374 -0.0817 0.6755 0.065 Uiso 1 1 calc R . .
O4 O 0.0951(3) -0.18535(13) 0.64319(15) 0.0426(7) Uani 1 1 d . . .
O5 O 0.5791(3) -0.33142(10) 0.65322(10) 0.0194(5) Uani 1 1 d . . .
O6 O 0.8174(3) -0.28594(11) 0.65415(10) 0.0206(5) Uani 1 1 d . . .
N1 N 0.9018(3) 0.14665(12) 0.84946(11) 0.0166(5) Uani 1 1 d . . .
N2 N 0.8040(3) 0.09387(13) 0.86111(12) 0.0200(6) Uani 1 1 d . . .
N3 N 0.8117(3) 0.10910(12) 0.76006(11) 0.0176(6) Uani 1 1 d . . .
N4 N 1.1414(3) 0.10622(13) 0.95250(12) 0.0221(6) Uani 1 1 d . . .
N5 N 1.2539(3) 0.07419(13) 0.91764(12) 0.0225(6) Uani 1 1 d . . .
N6 N 1.2321(4) 0.02010(14) 1.00631(12) 0.0280(7) Uani 1 1 d . . .
N7 N 0.8311(3) 0.20311(13) 0.97002(12) 0.0212(6) Uani 1 1 d . . .
N8 N 0.7476(3) 0.14870(13) 0.99012(13) 0.0262(7) Uani 1 1 d . . .
N9 N 0.6421(3) 0.23874(13) 1.03309(12) 0.0215(6) Uani 1 1 d . . .
C1 C 0.7532(4) 0.07351(15) 0.80704(14) 0.0198(7) Uani 1 1 d . . .
H1 H 0.6839 0.0381 0.8019 0.024 Uiso 1 1 calc R . .
C2 C 0.9038(4) 0.15390(15) 0.78909(14) 0.0187(7) Uani 1 1 d . . .
H2 H 0.9622 0.1863 0.7687 0.022 Uiso 1 1 calc R . .
C3 C 1.3035(5) 0.02387(18) 0.95124(15) 0.0302(8) Uani 1 1 d . . .
H3A H 1.3803 -0.0060 0.9380 0.036 Uiso 1 1 calc R . .
C4 C 1.1332(4) 0.07255(17) 1.00429(15) 0.0269(8) Uani 1 1 d . . .
H4 H 1.0656 0.0838 1.0366 0.032 Uiso 1 1 calc R . .
C5 C 0.6387(4) 0.17241(17) 1.02701(16) 0.0269(8) Uani 1 1 d . . .
H5 H 0.5653 0.1458 1.0473 0.032 Uiso 1 1 calc R . .
C6 C 0.7653(4) 0.25456(17) 0.99690(15) 0.0258(8) Uani 1 1 d . . .
H6 H 0.8007 0.2978 0.9914 0.031 Uiso 1 1 calc R . .
C7 C 0.6152(4) -0.09734(14) 0.67378(15) 0.0182(7) Uani 1 1 d . . .
C8 C 0.4516(4) -0.09194(15) 0.67242(15) 0.0205(7) Uani 1 1 d . . .
H8 H 0.4040 -0.0508 0.6780 0.025 Uiso 1 1 calc R . .
C9 C 0.3582(4) -0.14798(15) 0.66278(15) 0.0192(7) Uani 1 1 d . . .
C10 C 0.4287(4) -0.20919(15) 0.65554(15) 0.0209(7) Uani 1 1 d . . .
H10 H 0.3665 -0.2466 0.6490 0.025 Uiso 1 1 calc R . .
C11 C 0.5925(4) -0.21497(15) 0.65802(14) 0.0171(7) Uani 1 1 d . . .
C12 C 0.6860(4) -0.15900(15) 0.66683(15) 0.0186(7) Uani 1 1 d . . .
H12 H 0.7957 -0.1629 0.6681 0.022 Uiso 1 1 calc R . .
C13 C 0.7111(4) -0.03562(15) 0.68116(14) 0.0180(7) Uani 1 1 d . . .
C14 C 0.1835(4) -0.14161(16) 0.65915(16) 0.0237(7) Uani 1 1 d . . .
C15 C 0.6683(4) -0.28152(15) 0.65355(13) 0.0159(6) Uani 1 1 d . . .

loop_
_atom_site_aniso_label
_atom_site_aniso_U_11
_atom_site_aniso_U_22
_atom_site_aniso_U_33
_atom_site_aniso_U_23
_atom_site_aniso_U_13
_atom_site_aniso_U_12
Cu1 0.0204(2) 0.01026(19) 0.01469(19) -0.00112(14) -0.00315(15) -0.00245(14)
Cu2 0.0146(2) 0.0196(2) 0.01597(19) -0.00555(15) 0.00027(15) -0.00245(15)
Cu3 0.0359(3) 0.0248(2) 0.0229(2) 0.00903(17) 0.00080(19) -0.00207(19)
O1 0.0185(12) 0.0117(11) 0.0286(12) -0.0025(9) -0.0006(9) 0.0002(9)
O2 0.0150(13) 0.0196(12) 0.0563(17) -0.0015(11) -0.0016(11) -0.0017(10)
O3 0.0134(13) 0.0206(13) 0.095(2) -0.0163(14) -0.0017(14) 0.0032(10)
O4 0.0200(13) 0.0275(14) 0.080(2) -0.0160(14) -0.0073(14) -0.0020(11)
O5 0.0221(12) 0.0109(11) 0.0252(12) -0.0016(9) -0.0003(10) 0.0009(9)
O6 0.0155(12) 0.0231(12) 0.0230(12) -0.0005(9) 0.0030(9) 0.0066(9)
N1 0.0162(14) 0.0164(13) 0.0174(13) -0.0003(10) 0.0002(11) -0.0047(10)
N2 0.0227(15) 0.0179(14) 0.0195(14) 0.0006(11) 0.0005(11) -0.0060(11)
N3 0.0226(15) 0.0158(13) 0.0145(13) 0.0019(10) -0.0030(11) -0.0049(11)
N4 0.0292(16) 0.0196(14) 0.0175(14) -0.0005(11) 0.0013(12) 0.0023(12)
N5 0.0305(16) 0.0165(14) 0.0205(14) 0.0015(11) 0.0038(12) -0.0002(11)
N6 0.0394(18) 0.0246(16) 0.0199(15) 0.0057(12) 0.0044(13) 0.0025(13)
N7 0.0193(14) 0.0204(14) 0.0239(14) -0.0067(11) 0.0033(12) -0.0019(11)
N8 0.0291(17) 0.0200(15) 0.0294(16) -0.0016(12) 0.0108(13) -0.0004(12)
N9 0.0204(15) 0.0254(15) 0.0186(14) -0.0046(11) 0.0019(11) 0.0009(12)
C1 0.0218(17) 0.0185(16) 0.0192(16) -0.0003(13) -0.0036(13) -0.0058(13)
C2 0.0221(17) 0.0172(16) 0.0167(16) 0.0017(12) -0.0014(13) -0.0056(13)
C3 0.041(2) 0.0263(19) 0.0229(18) 0.0074(15) 0.0048(16) 0.0102(16)
C4 0.038(2) 0.0248(19) 0.0181(17) 0.0023(14) 0.0045(15) 0.0026(15)
C5 0.031(2) 0.0219(18) 0.0282(18) -0.0040(14) 0.0107(15) -0.0024(15)
C6 0.0257(19) 0.0230(18) 0.0287(18) -0.0064(14) 0.0048(15) -0.0017(14)
C7 0.0181(17) 0.0119(15) 0.0245(17) -0.0014(13) -0.0003(13) -0.0010(12)
C8 0.0187(17) 0.0128(15) 0.0300(18) -0.0018(13) 0.0004(14) 0.0040(13)
C9 0.0148(16) 0.0147(15) 0.0281(18) -0.0012(13) -0.0005(13) -0.0005(12)
C10 0.0181(17) 0.0146(16) 0.0299(18) -0.0017(13) -0.0003(13) -0.0023(13)
C11 0.0196(16) 0.0129(15) 0.0189(16) 0.0013(12) 0.0003(13) 0.0017(12)
C12 0.0148(16) 0.0158(16) 0.0253(17) 0.0012(13) 0.0010(13) 0.0012(12)
C13 0.0150(17) 0.0165(16) 0.0225(17) 0.0008(13) -0.0021(12) -0.0007(13)
C14 0.0175(17) 0.0209(17) 0.0328(19) -0.0002(14) -0.0001(14) 0.0017(14)
C15 0.0233(18) 0.0151(16) 0.0094(14) 0.0014(11) 0.0008(12) 0.0038(13)

loop_
_atom_type_symbol
_atom_type_description
_atom_type_scat_dispersion_real
_atom_type_scat_dispersion_imag
_atom_type_scat_source
C C 0.0033 0.0016 'International Tables Vol C Tables 4.2.6.8 and 6.1.1.4'
H H 0.0000 0.0000 'International Tables Vol C Tables 4.2.6.8 and 6.1.1.4'
N N 0.0061 0.0033 'International Tables Vol C Tables 4.2.6.8 and 6.1.1.4'
O O 0.0106 0.0060 'International Tables Vol C Tables 4.2.6.8 and 6.1.1.4'
Cu Cu 0.3201 1.2651 'International Tables Vol C Tables 4.2.6.8 and 6.1.1.4'

loop_
_geom_angle_atom_site_label_1
_geom_angle_atom_site_label_2
_geom_angle_atom_site_label_3
_geom_angle
_geom_angle_site_symmetry_1
_geom_angle_site_symmetry_3
_geom_angle_publ_flag
N3 Cu1 O1 91.70(10) . . ?
N3 Cu1 N5 179.35(11) . 6_557 ?
O1 Cu1 N5 88.09(10) . 6_557 ?
N3 Cu1 O5 88.88(10) . 8_765 ?
O1 Cu1 O5 177.67(9) . 8_765 ?
N5 Cu1 O5 91.35(10) 6_557 8_765 ?
N1 Cu2 N7 93.16(11) . . ?
N1 Cu2 N9 171.25(11) . 4_557 ?
N7 Cu2 N9 91.87(11) . 4_557 ?
N1 Cu2 O6 85.44(10) . 3_756 ?
N7 Cu2 O6 166.03(10) . 3_756 ?
N9 Cu2 O6 87.95(10) 4_557 3_756 ?
N1 Cu2 N4 92.64(10) . . ?
N7 Cu2 N4 99.53(11) . . ?
N9 Cu2 N4 93.58(10) 4_557 . ?
O6 Cu2 N4 94.42(9) 3_756 . ?
N6 Cu3 N2 147.25(12) 5_757 . ?
N6 Cu3 N8 115.49(12) 5_757 . ?
N2 Cu3 N8 97.17(11) . . ?
C13 O1 Cu1 108.64(19) . . ?
C14 O3 H3 109.5 . . ?
C15 O5 Cu1 105.63(19) . 8_755 ?
C15 O6 Cu2 133.1(2) . 3_746 ?
C2 N1 N2 106.1(2) . . ?
C2 N1 Cu2 128.4(2) . . ?
N2 N1 Cu2 125.53(19) . . ?
C1 N2 N1 106.1(2) . . ?
C1 N2 Cu3 130.7(2) . . ?
N1 N2 Cu3 123.0(2) . . ?
C1 N3 C2 102.8(2) . . ?
C1 N3 Cu1 126.9(2) . . ?
C2 N3 Cu1 130.1(2) . . ?
C4 N4 N5 105.1(3) . . ?
C4 N4 Cu2 135.4(2) . . ?
N5 N4 Cu2 119.57(19) . . ?
C3 N5 N4 106.3(3) . . ?
C3 N5 Cu1 129.9(2) . 6_657 ?
N4 N5 Cu1 122.1(2) . 6_657 ?
C3 N6 C4 101.9(3) . . ?
C3 N6 Cu3 124.7(2) . 5_757 ?
C4 N6 Cu3 130.1(2) . 5_757 ?
C6 N7 N8 105.9(3) . . ?
C6 N7 Cu2 129.6(2) . . ?
N8 N7 Cu2 124.4(2) . . ?
C5 N8 N7 105.1(3) . . ?
C5 N8 Cu3 133.3(2) . . ?
N7 N8 Cu3 119.2(2) . . ?
C6 N9 C5 101.4(3) . . ?
C6 N9 Cu2 126.3(2) . 4_457 ?
C5 N9 Cu2 132.0(2) . 4_457 ?
N2 C1 N3 112.7(3) . . ?
N2 C1 H1 123.6 . . ?
N3 C1 H1 123.6 . . ?
N1 C2 N3 112.3(3) . . ?
N1 C2 H2 123.8 . . ?
N3 C2 H2 123.8 . . ?
N5 C3 N6 113.0(3) . . ?
N5 C3 H3A 123.5 . . ?
N6 C3 H3A 123.5 . . ?
N4 C4 N6 113.7(3) . . ?
N4 C4 H4 123.2 . . ?
N6 C4 H4 123.2 . . ?
N8 C5 N9 114.1(3) . . ?
N8 C5 H5 122.9 . . ?
N9 C5 H5 122.9 . . ?
N7 C6 N9 113.4(3) . . ?
N7 C6 H6 123.3 . . ?
N9 C6 H6 123.3 . . ?
C8 C7 C12 119.8(3) . . ?
C8 C7 C13 118.5(3) . . ?
C12 C7 C13 121.7(3) . . ?
C7 C8 C9 120.2(3) . . ?
C7 C8 H8 119.9 . . ?
C9 C8 H8 119.9 . . ?
C10 C9 C8 119.9(3) . . ?
C10 C9 C14 120.0(3) . . ?
C8 C9 C14 120.0(3) . . ?
C9 C10 C11 120.0(3) . . ?
C9 C10 H10 120.0 . . ?
C11 C10 H10 120.0 . . ?
C10 C11 C12 120.1(3) . . ?
C10 C11 C15 120.0(3) . . ?
C12 C11 C15 119.8(3) . . ?
C7 C12 C11 119.9(3) . . ?
C7 C12 H12 120.1 . . ?
C11 C12 H12 120.1 . . ?
O2 C13 O1 121.9(3) . . ?
O2 C13 C7 120.5(3) . . ?
O1 C13 C7 117.4(3) . . ?
O4 C14 O3 123.2(3) . . ?
O4 C14 C9 124.6(3) . . ?
O3 C14 C9 112.3(3) . . ?
O5 C15 O6 122.7(3) . . ?
O5 C15 C11 117.7(3) . . ?
O6 C15 C11 119.4(3) . . ?

loop_
_geom_bond_atom_site_label_1
_geom_bond_atom_site_label_2
_geom_bond_distance
_geom_bond_site_symmetry_2
_geom_bond_publ_flag
Cu1 N3 1.965(2) . ?
Cu1 O1 1.966(2) . ?
Cu1 N5 1.968(3) 6_557 ?
Cu1 O5 1.977(2) 8_765 ?
Cu2 N1 1.997(3) . ?
Cu2 N7 2.002(3) . ?
Cu2 N9 2.004(3) 4_557 ?
Cu2 O6 2.035(2) 3_756 ?
Cu2 N4 2.303(3) . ?
Cu3 N6 1.916(3) 5_757 ?
Cu3 N2 1.927(3) . ?
Cu3 N8 2.119(3) . ?
O1 C13 1.266(4) . ?
O2 C13 1.244(4) . ?
O3 C14 1.312(4) . ?
O3 H3 0.8200 . ?
O4 C14 1.207(4) . ?
O5 C15 1.258(4) . ?
O5 Cu1 1.977(2) 8_755 ?
O6 C15 1.263(4) . ?
O6 Cu2 2.035(2) 3_746 ?
N1 C2 1.312(4) . ?
N1 N2 1.372(3) . ?
N2 C1 1.311(4) . ?
N3 C1 1.338(4) . ?
N3 C2 1.348(4) . ?
N4 C4 1.311(4) . ?
N4 N5 1.374(4) . ?
N5 C3 1.317(4) . ?
N5 Cu1 1.968(3) 6_657 ?
N6 C3 1.336(4) . ?
N6 C4 1.350(4) . ?
N6 Cu3 1.916(3) 5_757 ?
N7 C6 1.314(4) . ?
N7 N8 1.376(4) . ?
N8 C5 1.307(4) . ?
N9 C6 1.340(4) . ?
N9 C5 1.346(4) . ?
N9 Cu2 2.004(3) 4_457 ?
C1 H1 0.9300 . ?
C2 H2 0.9300 . ?
C3 H3A 0.9300 . ?
C4 H4 0.9300 . ?
C5 H5 0.9300 . ?
C6 H6 0.9300 . ?
C7 C8 1.386(4) . ?
C7 C12 1.389(4) . ?
C7 C13 1.495(4) . ?
C8 C9 1.395(4) . ?
C8 H8 0.9300 . ?
C9 C10 1.381(4) . ?
C9 C14 1.483(5) . ?
C10 C11 1.390(5) . ?
C10 H10 0.9300 . ?
C11 C12 1.392(4) . ?
C11 C15 1.491(4) . ?
C12 H12 0.9300 . ?

loop_
_geom_torsion_atom_site_label_1
_geom_torsion_atom_site_label_2
_geom_torsion_atom_site_label_3
_geom_torsion_atom_site_label_4
_geom_torsion
_geom_torsion_site_symmetry_1
_geom_torsion_site_symmetry_2
_geom_torsion_site_symmetry_3
_geom_torsion_site_symmetry_4
_geom_torsion_publ_flag
N3 Cu1 O1 C13 -101.8(2) . . . . ?
N5 Cu1 O1 C13 77.5(2) 6_557 . . . ?
O5 Cu1 O1 C13 154(2) 8_765 . . . ?
N7 Cu2 N1 C2 137.7(3) . . . . ?
N9 Cu2 N1 C2 12.7(9) 4_557 . . . ?
O6 Cu2 N1 C2 -28.3(3) 3_756 . . . ?
N4 Cu2 N1 C2 -122.6(3) . . . . ?
N7 Cu2 N1 N2 -43.7(3) . . . . ?
N9 Cu2 N1 N2 -168.7(6) 4_557 . . . ?
O6 Cu2 N1 N2 150.3(2) 3_756 . . . ?
N4 Cu2 N1 N2 56.0(2) . . . . ?
C2 N1 N2 C1 -0.5(3) . . . . ?
Cu2 N1 N2 C1 -179.4(2) . . . . ?
C2 N1 N2 Cu3 174.7(2) . . . . ?
Cu2 N1 N2 Cu3 -4.2(4) . . . . ?
N6 Cu3 N2 C1 42.8(4) 5_757 . . . ?
N8 Cu3 N2 C1 -141.4(3) . . . . ?
N6 Cu3 N2 N1 -131.1(3) 5_757 . . . ?
N8 Cu3 N2 N1 44.7(2) . . . . ?
O1 Cu1 N3 C1 4.6(3) . . . . ?
N5 Cu1 N3 C1 -67(11) 6_557 . . . ?
O5 Cu1 N3 C1 -177.6(3) 8_765 . . . ?
O1 Cu1 N3 C2 178.0(3) . . . . ?
N5 Cu1 N3 C2 107(11) 6_557 . . . ?
O5 Cu1 N3 C2 -4.3(3) 8_765 . . . ?
N1 Cu2 N4 C4 -111.4(3) . . . . ?
N7 Cu2 N4 C4 -17.8(3) . . . . ?
N9 Cu2 N4 C4 74.7(3) 4_557 . . . ?
O6 Cu2 N4 C4 163.0(3) 3_756 . . . ?
N1 Cu2 N4 N5 69.1(2) . . . . ?
N7 Cu2 N4 N5 162.8(2) . . . . ?
N9 Cu2 N4 N5 -104.7(2) 4_557 . . . ?
O6 Cu2 N4 N5 -16.5(2) 3_756 . . . ?
C4 N4 N5 C3 0.2(4) . . . . ?
Cu2 N4 N5 C3 179.8(2) . . . . ?
C4 N4 N5 Cu1 166.7(2) . . . 6_657 ?
Cu2 N4 N5 Cu1 -13.7(3) . . . 6_657 ?
N1 Cu2 N7 C6 -128.6(3) . . . . ?
N9 Cu2 N7 C6 44.2(3) 4_557 . . . ?
O6 Cu2 N7 C6 -44.8(6) 3_756 . . . ?
N4 Cu2 N7 C6 138.2(3) . . . . ?
N1 Cu2 N7 N8 53.6(3) . . . . ?
N9 Cu2 N7 N8 -133.5(3) 4_557 . . . ?
O6 Cu2 N7 N8 137.5(4) 3_756 . . . ?
N4 Cu2 N7 N8 -39.6(3) . . . . ?
C6 N7 N8 C5 0.3(4) . . . . ?
Cu2 N7 N8 C5 178.5(2) . . . . ?
C6 N7 N8 Cu3 165.1(2) . . . . ?
Cu2 N7 N8 Cu3 -16.7(3) . . . . ?
N6 Cu3 N8 C5 -56.3(4) 5_757 . . . ?
N2 Cu3 N8 C5 126.2(3) . . . . ?
N6 Cu3 N8 N7 144.0(2) 5_757 . . . ?
N2 Cu3 N8 N7 -33.5(3) . . . . ?
N1 N2 C1 N3 0.4(4) . . . . ?
Cu3 N2 C1 N3 -174.3(2) . . . . ?
C2 N3 C1 N2 -0.1(4) . . . . ?
Cu1 N3 C1 N2 174.7(2) . . . . ?
N2 N1 C2 N3 0.5(4) . . . . ?
Cu2 N1 C2 N3 179.3(2) . . . . ?
C1 N3 C2 N1 -0.2(4) . . . . ?
Cu1 N3 C2 N1 -174.8(2) . . . . ?
N4 N5 C3 N6 -0.1(4) . . . . ?
Cu1 N5 C3 N6 -165.2(2) 6_657 . . . ?
C4 N6 C3 N5 0.0(4) . . . . ?
Cu3 N6 C3 N5 161.4(3) 5_757 . . . ?
N5 N4 C4 N6 -0.2(4) . . . . ?
Cu2 N4 C4 N6 -179.7(2) . . . . ?
C3 N6 C4 N4 0.1(4) . . . . ?
Cu3 N6 C4 N4 -159.8(2) 5_757 . . . ?
N7 N8 C5 N9 0.3(4) . . . . ?
Cu3 N8 C5 N9 -161.4(2) . . . . ?
C6 N9 C5 N8 -0.7(4) . . . . ?
Cu2 N9 C5 N8 -174.9(2) 4_457 . . . ?
N8 N7 C6 N9 -0.8(4) . . . . ?
Cu2 N7 C6 N9 -178.8(2) . . . . ?
C5 N9 C6 N7 0.9(4) . . . . ?
Cu2 N9 C6 N7 175.6(2) 4_457 . . . ?
C12 C7 C8 C9 -1.4(5) . . . . ?
C13 C7 C8 C9 177.1(3) . . . . ?
C7 C8 C9 C10 1.0(5) . . . . ?
C7 C8 C9 C14 -177.8(3) . . . . ?
C8 C9 C10 C11 0.2(5) . . . . ?
C14 C9 C10 C11 179.0(3) . . . . ?
C9 C10 C11 C12 -1.0(5) . . . . ?
C9 C10 C11 C15 176.8(3) . . . . ?
C8 C7 C12 C11 0.5(5) . . . . ?
C13 C7 C12 C11 -177.9(3) . . . . ?
C10 C11 C12 C7 0.7(5) . . . . ?
C15 C11 C12 C7 -177.1(3) . . . . ?
Cu1 O1 C13 O2 13.3(4) . . . . ?
Cu1 O1 C13 C7 -162.8(2) . . . . ?
C8 C7 C13 O2 -173.6(3) . . . . ?
C12 C7 C13 O2 4.8(5) . . . . ?
C8 C7 C13 O1 2.6(4) . . . . ?
C12 C7 C13 O1 -179.0(3) . . . . ?
C10 C9 C14 O4 -8.8(5) . . . . ?
C8 C9 C14 O4 170.1(4) . . . . ?
C10 C9 C14 O3 171.2(3) . . . . ?
C8 C9 C14 O3 -10.0(5) . . . . ?
Cu1 O5 C15 O6 11.4(3) 8_755 . . . ?
Cu1 O5 C15 C11 -164.1(2) 8_755 . . . ?
Cu2 O6 C15 O5 82.0(4) 3_746 . . . ?
Cu2 O6 C15 C11 -102.5(3) 3_746 . . . ?
C10 C11 C15 O5 -6.3(4) . . . . ?
C12 C11 C15 O5 171.5(3) . . . . ?
C10 C11 C15 O6 178.1(3) . . . . ?
C12 C11 C15 O6 -4.1(4) . . . . ?
